data_1521508
loop_
_publ_author_name
'Li, Y.-P.'
'Burns, P.C.'

_publ_section_title
;
 Investigations of crystal-chemical variability in lead uranyl oxide
 hydrates. II. Fourmarierite
;
_journal_name_full 'Canadian Mineralogist'
_journal_page_first 737
_journal_page_last 749
_journal_volume 38
_journal_year 2000
_chemical_formula_sum 'H12.29 O19 Pb0.855 U4'
_chemical_name_systematic 'Pb0.855 ((U O2)4 O2.710 (O H)4.290) (H2 O)4'
_space_group_IT_number 36
_symmetry_space_group_name_Hall 'B -2 -2b'
_symmetry_space_group_name_H-M 'B b 21 m'
_cell_angle_alpha 90
_cell_angle_beta 90
_cell_angle_gamma 90
_cell_formula_units_Z 8
_cell_length_a 14.01
_cell_length_b 16.468
_cell_length_c 14.369
_cell_volume 3315.168
_citation_journal_id_ASTM CAMIA6
_cod_data_source_file Li_CAMIA6_2000_983.cif
_cod_data_source_block H12.29O19Pb0.855U4
_cod_original_sg_symbol_Hall 'C 2c -2 (y,z,x)'
_cod_database_code 1521508

loop_
_symmetry_equiv_pos_as_xyz
x,y,z
-x,y+1/2,-z
x,y,-z
-x,y+1/2,z
x+1/2,y,z+1/2
-x+1/2,y+1/2,-z+1/2
x+1/2,y,-z+1/2
-x+1/2,y+1/2,z+1/2

loop_
_atom_site_label
_atom_site_type_symbol
_atom_site_fract_x
_atom_site_fract_y
_atom_site_fract_z
_atom_site_occupancy
_atom_site_U_iso_or_equiv
O11 O-2 0.8676 0.1573 0.2865 1 0.0
O5 O-2 0.2902 0.027 0.0975 1 0.0
O21 O-2 0.357 0.175 0 1 0.0
O1 O-2 -0.0056 0.134 0.1249 1 0.0
O17 O-2 0.369 0.45 0 1 0.0
O19 O-2 0.459 0.737 0 1 0.0
U4 U+6 0.2419 0.253 0.2616 1 0.0
O14 O-2 0.885 0.3098 0.1904 1 0.0
O22 O-2 0.085 0.77 0 1 0.0
O20 O-2 0.113 -0.039 0 1 0.0
O15 O-2 0.1828 0.3834 0.2999 1 0.0
O9 O-2 0.1071 -0.0146 0.1934 1 0.0
O4 O-2 -0.0308 0.387 0.3553 1 0.0
Pb2 Pb+2 0.3274 0.6032 0 1 0.0
O16 O-2 0.137 0.546 0 1 0.0
U3 U+6 0.2725 0.0221 0.2213 1 0.0
O2 O-2 0.0518 0.095 0.3661 1 0.0
U1 U+6 0.0247 0.1166 0.2433 1 0.0
O7 O-2 0.252 0.2897 0.1428 1 0.0
O23 O-2 0.324 0.873 0 1 0.0
O6 O-2 0.2476 0.0138 0.344 1 0.0
O3 O-2 0.053 0.3765 0.1207 1 0.0
Pb1 Pb+2 0.187 0.3814 0 0.71 0.0
O18 O-2 0.141 0.214 0 1 0.0
O10 O-2 -0.0748 0.0088 0.2463 1 0.0
O8 O-2 0.2415 0.2158 0.3819 1 0.0
O12 O-2 0.0659 0.2527 0.2754 1 0.0
U2 U+6 0.0149 0.3834 0.2405 1 0.0
O13 O-2 0.1817 0.1342 0.2173 1 0.0
